data_7019890
loop_
_publ_author_name
'He, Wei-Wei'
'Yang, Jin'
'Yang, Yan'
'Liu, Ying-Ying'
'Ma, Jian-Fang'

_publ_section_title
;
 A series of chiral coordination polymers containing helicals assembled
 from a new chiral (R)-2-(4'-(4''-carboxybenzyloxy)phenoxy)propanoic acid:
 syntheses, structures and photoluminescent properties.
;
_journal_issue 32
_journal_name_full 'Dalton transactions (Cambridge, England : 2003)'
_journal_page_first 9737
_journal_page_last 9747
_journal_paper_doi 10.1039/c2dt30863k
_journal_volume 41
_journal_year 2012
_chemical_absolute_configuration rm
_chemical_formula_moiety 'C29 H22 Cd N2 O6'
_chemical_formula_sum 'C29 H22 Cd N2 O6'
_chemical_formula_weight 606.89
_chemical_name_systematic
;
?
;
_space_group_IT_number 19
_symmetry_cell_setting orthorhombic
_symmetry_space_group_name_Hall 'P 2ac 2ab'
_symmetry_space_group_name_H-M 'P 21 21 21'
_atom_sites_solution_hydrogens geom
_atom_sites_solution_primary direct
_atom_sites_solution_secondary difmap
_audit_creation_method SHELXL-97
_cell_angle_alpha 90.00
_cell_angle_beta 90.00
_cell_angle_gamma 90.00
_cell_formula_units_Z 4
_cell_length_a 8.2904(3)
_cell_length_b 16.5876(5)
_cell_length_c 18.3294(8)
_cell_measurement_reflns_used 4373
_cell_measurement_temperature 293(2)
_cell_measurement_theta_max 29.1964
_cell_measurement_theta_min 2.7411
_cell_volume 2520.62(16)
_computing_cell_refinement CrysAlis
_computing_data_collection 'CrysAlis (Oxford Diffraction, 2006)'
_computing_data_reduction CrysAlis
_computing_structure_refinement 'SHELXL-97 (Sheldrick, 2008)'
_computing_structure_solution 'SHELXS-97 (Sheldrick, 1997)'
_diffrn_ambient_temperature 293(2)
_diffrn_detector_area_resol_mean 10.0
_diffrn_measured_fraction_theta_full 0.997
_diffrn_measured_fraction_theta_max 0.997
_diffrn_measurement_device_type 'Oxford Diffraction Gemini R Ultra'
_diffrn_measurement_method '\w scan'
_diffrn_radiation_monochromator graphite
_diffrn_radiation_source 'fine-focus sealed tube'
_diffrn_radiation_type MoK\a
_diffrn_radiation_wavelength 0.71073
_diffrn_reflns_av_R_equivalents 0.0398
_diffrn_reflns_av_sigmaI/netI 0.0546
_diffrn_reflns_limit_h_max 9
_diffrn_reflns_limit_h_min -8
_diffrn_reflns_limit_k_max 15
_diffrn_reflns_limit_k_min -19
_diffrn_reflns_limit_l_max 21
_diffrn_reflns_limit_l_min -16
_diffrn_reflns_number 9865
_diffrn_reflns_theta_full 25.03
_diffrn_reflns_theta_max 25.03
_diffrn_reflns_theta_min 2.75
_exptl_absorpt_coefficient_mu 0.914
_exptl_absorpt_correction_T_max 0.8455
_exptl_absorpt_correction_T_min 0.7647
_exptl_absorpt_correction_type multi-scan
_exptl_absorpt_process_details
;
CrysAlis (Oxford Diffraction, 2006)
;
_exptl_crystal_colour yellow
_exptl_crystal_density_diffrn 1.599
_exptl_crystal_density_method 'not measured'
_exptl_crystal_description block
_exptl_crystal_F_000 1224
_exptl_crystal_size_max 0.31
_exptl_crystal_size_mid 0.25
_exptl_crystal_size_min 0.19
_refine_diff_density_max 0.559
_refine_diff_density_min -0.560
_refine_diff_density_rms 0.062
_refine_ls_abs_structure_details 'Flack H D (1983), Acta Cryst. A39, 876-881'
_refine_ls_abs_structure_Flack -0.03(3)
_refine_ls_extinction_method none
_refine_ls_goodness_of_fit_ref 1.023
_refine_ls_hydrogen_treatment constr
_refine_ls_matrix_type full
_refine_ls_number_parameters 343
_refine_ls_number_reflns 4428
_refine_ls_number_restraints 36
_refine_ls_restrained_S_all 1.032
_refine_ls_R_factor_all 0.0450
_refine_ls_R_factor_gt 0.0362
_refine_ls_shift/su_max 0.001
_refine_ls_shift/su_mean 0.000
_refine_ls_structure_factor_coef Fsqd
_refine_ls_weighting_details 'calc w=1/[\s^2^(Fo^2^)+(0.0358P)^2^+0.0000P] where P=(Fo^2^+2Fc^2^)/3'
_refine_ls_weighting_scheme calc
_refine_ls_wR_factor_gt 0.0760
_refine_ls_wR_factor_ref 0.0816
_reflns_number_gt 3927
_reflns_number_total 4428
_reflns_threshold_expression >2\s(I)
_cod_data_source_file c2dt30863k.txt
_cod_data_source_block Compound-4
_cod_depositor_comments
;
The following automatic conversions were performed:

'_symmetry_cell_setting' value 'Orthorhombic' changed to
'orthorhombic' according to
/home/saulius/struct/CIF-dictionaries/cif_core.dic dictionary named
'cif_core.dic' version 2.4.1 from 2010-06-29.

Automatic conversion script
Id: cif_fix_values 1891 2012-01-12 08:04:46Z andrius 
;
_cod_original_sg_symbol_Hall 'p 2ac 2ab'
_cod_database_code 7019890
_check for

loop_
_symmetry_equiv_pos_as_xyz
'x, y, z'
'-x+1/2, -y, z+1/2'
'x+1/2, -y+1/2, -z'
'-x, y+1/2, -z+1/2'

loop_
_atom_site_label
_atom_site_type_symbol
_atom_site_fract_x
_atom_site_fract_y
_atom_site_fract_z
_atom_site_U_iso_or_equiv
_atom_site_adp_type
_atom_site_occupancy
_atom_site_symmetry_multiplicity
_atom_site_calc_flag
_atom_site_refinement_flags
Cd1 Cd 0.08066(4) 0.738136(17) 0.469909(17) 0.03951(11) Uani 1 1 d U
C1 C 0.0839(7) 0.5756(3) 0.5084(3) 0.0509(12) Uani 1 1 d U
C2 C 0.0694(6) 0.4848(2) 0.5149(3) 0.0464(12) Uani 1 1 d .
C3 C 0.1047(8) 0.4464(3) 0.5789(3) 0.0608(15) Uani 1 1 d .
H3 H 0.1409 0.4762 0.6187 0.073 Uiso 1 1 calc R
C4 C 0.0871(9) 0.3639(3) 0.5853(3) 0.0676(15) Uani 1 1 d .
H4 H 0.1118 0.3388 0.6293 0.081 Uiso 1 1 calc R
C5 C 0.0336(6) 0.3185(2) 0.5275(3) 0.0511(13) Uani 1 1 d .
C6 C -0.0022(6) 0.3573(3) 0.4630(3) 0.0552(13) Uani 1 1 d .
H6 H -0.0380 0.3276 0.4232 0.066 Uiso 1 1 calc R
C7 C 0.0143(6) 0.4397(3) 0.4569(3) 0.0545(14) Uani 1 1 d .
H7 H -0.0120 0.4650 0.4132 0.065 Uiso 1 1 calc R
C8 C 0.0036(7) 0.2291(3) 0.5328(3) 0.0613(13) Uani 1 1 d .
H8A H -0.1110 0.2192 0.5389 0.074 Uiso 1 1 calc R
H8B H 0.0383 0.2030 0.4882 0.074 Uiso 1 1 calc R
C9 C 0.0542(6) 0.1181(2) 0.6127(3) 0.0462(13) Uani 1 1 d .
C10 C 0.1296(7) 0.0908(3) 0.6742(3) 0.0588(15) Uani 1 1 d .
H10 H 0.2031 0.1240 0.6981 0.071 Uiso 1 1 calc R
C11 C 0.0986(8) 0.0151(3) 0.7013(3) 0.0541(14) Uani 1 1 d .
H11 H 0.1487 -0.0023 0.7439 0.065 Uiso 1 1 calc R
C12 C -0.0081(6) -0.0351(2) 0.6647(3) 0.0407(11) Uani 1 1 d .
C13 C -0.0782(6) -0.0095(2) 0.6019(2) 0.0430(11) Uani 1 1 d .
H13 H -0.1463 -0.0439 0.5762 0.052 Uiso 1 1 calc R
C14 C -0.0484(6) 0.0682(3) 0.5756(3) 0.0481(13) Uani 1 1 d .
H14 H -0.0983 0.0859 0.5331 0.058 Uiso 1 1 calc R
C15 C -0.1355(6) -0.1647(3) 0.6597(2) 0.0404(12) Uani 1 1 d .
H15 H -0.2380 -0.1388 0.6470 0.048 Uiso 1 1 calc R
C16 C -0.1665(7) -0.2335(3) 0.7123(3) 0.0554(13) Uani 1 1 d .
H16A H -0.2166 -0.2131 0.7557 0.083 Uiso 1 1 calc R
H16B H -0.0660 -0.2588 0.7247 0.083 Uiso 1 1 calc R
H16C H -0.2363 -0.2724 0.6897 0.083 Uiso 1 1 calc R
C17 C -0.0574(6) -0.1975(2) 0.5918(2) 0.0359(10) Uani 1 1 d .
C18 C -0.1293(6) 0.6898(3) 0.3213(3) 0.0534(15) Uani 1 1 d .
H18 H -0.1233 0.6384 0.3413 0.064 Uiso 1 1 calc R
C19 C -0.2131(7) 0.7001(4) 0.2564(3) 0.0638(16) Uani 1 1 d .
H19 H -0.2616 0.6562 0.2337 0.077 Uiso 1 1 calc R
C20 C -0.2237(7) 0.7740(4) 0.2268(3) 0.0701(17) Uani 1 1 d .
H20 H -0.2785 0.7813 0.1830 0.084 Uiso 1 1 calc R
C21 C -0.1520(7) 0.8405(4) 0.2618(3) 0.0572(15) Uani 1 1 d .
C22 C -0.1594(8) 0.9209(4) 0.2342(3) 0.0754(19) Uani 1 1 d .
H22 H -0.2153 0.9310 0.1911 0.091 Uiso 1 1 calc R
C23 C -0.0874(9) 0.9820(4) 0.2691(3) 0.0746(17) Uani 1 1 d .
H23 H -0.0970 1.0340 0.2505 0.089 Uiso 1 1 calc R
C24 C 0.0025(7) 0.9695(3) 0.3334(3) 0.0575(14) Uani 1 1 d .
C25 C 0.0831(8) 1.0297(3) 0.3711(3) 0.0643(15) Uani 1 1 d .
H25 H 0.0778 1.0825 0.3543 0.077 Uiso 1 1 calc R
C26 C 0.1686(7) 1.0132(3) 0.4316(3) 0.0621(16) Uani 1 1 d .
H26 H 0.2249 1.0537 0.4558 0.074 Uiso 1 1 calc R
C27 C 0.1712(6) 0.9333(3) 0.4575(3) 0.0556(14) Uani 1 1 d .
H27 H 0.2293 0.9218 0.4996 0.067 Uiso 1 1 calc R
C28 C 0.0120(6) 0.8907(3) 0.3630(3) 0.0453(12) Uani 1 1 d .
C29 C -0.0677(6) 0.8257(3) 0.3262(2) 0.0438(11) Uani 1 1 d .
N1 N -0.0567(4) 0.7505(2) 0.35613(19) 0.0441(9) Uani 1 1 d .
N2 N 0.0953(5) 0.8746(2) 0.4247(2) 0.0447(9) Uani 1 1 d .
O1 O 0.1346(5) 0.6153(2) 0.5595(2) 0.0758(12) Uani 1 1 d U
O2 O 0.0429(4) 0.60580(18) 0.4477(2) 0.0608(10) Uani 1 1 d U
O3 O 0.0886(5) 0.19686(17) 0.5925(2) 0.0657(10) Uani 1 1 d .
O4 O -0.0352(4) -0.10829(17) 0.69806(16) 0.0480(9) Uani 1 1 d .
O5 O -0.1482(3) -0.23357(17) 0.54647(16) 0.0417(7) Uani 1 1 d .
O6 O 0.0893(4) -0.19088(16) 0.58203(16) 0.0418(7) Uani 1 1 d .

loop_
_atom_site_aniso_label
_atom_site_aniso_U_11
_atom_site_aniso_U_22
_atom_site_aniso_U_33
_atom_site_aniso_U_23
_atom_site_aniso_U_13
_atom_site_aniso_U_12
Cd1 0.04406(18) 0.03063(16) 0.04385(18) 0.00182(14) 0.00174(17) 0.00265(15)
C1 0.054(3) 0.030(2) 0.069(3) 0.005(2) 0.003(3) -0.004(3)
C2 0.052(3) 0.029(2) 0.059(3) 0.004(2) 0.000(3) -0.002(2)
C3 0.083(4) 0.035(2) 0.064(4) 0.001(2) -0.018(4) -0.005(3)
C4 0.099(4) 0.039(3) 0.065(3) 0.013(3) -0.022(4) -0.005(4)
C5 0.063(3) 0.030(2) 0.061(3) 0.001(3) 0.005(3) -0.001(2)
C6 0.076(3) 0.035(2) 0.055(3) -0.003(3) -0.001(3) -0.005(2)
C7 0.067(3) 0.039(3) 0.057(3) 0.009(2) -0.002(3) -0.002(2)
C8 0.081(3) 0.036(2) 0.067(3) 0.010(3) -0.007(3) -0.007(2)
C9 0.055(3) 0.021(2) 0.063(3) 0.000(2) 0.003(3) 0.004(2)
C10 0.073(4) 0.030(2) 0.073(4) -0.007(3) -0.018(3) -0.005(3)
C11 0.073(4) 0.034(2) 0.056(3) -0.001(2) -0.022(3) -0.001(3)
C12 0.053(3) 0.026(2) 0.043(3) -0.004(2) -0.003(2) 0.000(2)
C13 0.053(3) 0.029(2) 0.047(3) -0.0066(19) -0.001(3) -0.005(3)
C14 0.065(3) 0.029(2) 0.050(3) -0.002(2) -0.002(3) 0.004(2)
C15 0.048(3) 0.032(2) 0.042(3) 0.003(2) -0.006(2) -0.006(2)
C16 0.076(3) 0.046(3) 0.044(3) 0.005(3) 0.003(3) -0.013(3)
C17 0.043(3) 0.0220(19) 0.043(3) 0.0100(19) -0.007(2) 0.003(2)
C18 0.054(4) 0.054(3) 0.052(3) 0.001(3) 0.007(3) -0.003(3)
C19 0.066(4) 0.074(4) 0.051(4) -0.006(3) -0.003(3) -0.005(3)
C20 0.057(3) 0.105(5) 0.048(3) 0.000(4) -0.009(3) 0.010(4)
C21 0.058(3) 0.072(4) 0.042(3) 0.009(3) 0.001(3) 0.020(3)
C22 0.084(4) 0.087(5) 0.055(4) 0.025(4) -0.014(4) 0.017(4)
C23 0.083(4) 0.070(4) 0.070(4) 0.033(3) 0.000(4) 0.020(4)
C24 0.059(3) 0.046(3) 0.067(4) 0.017(3) 0.015(3) 0.007(3)
C25 0.072(4) 0.039(3) 0.082(4) 0.021(3) 0.014(4) 0.003(4)
C26 0.067(4) 0.041(3) 0.078(4) -0.003(3) 0.015(3) -0.005(3)
C27 0.057(3) 0.043(3) 0.067(4) 0.004(3) 0.003(3) -0.002(2)
C28 0.045(3) 0.042(3) 0.049(3) 0.012(2) 0.009(3) 0.007(2)
C29 0.036(3) 0.051(3) 0.045(3) 0.003(2) 0.004(3) 0.010(3)
N1 0.046(2) 0.040(2) 0.046(2) 0.0042(19) 0.0067(18) 0.003(2)
N2 0.041(2) 0.040(2) 0.053(2) 0.0033(18) 0.001(2) 0.003(2)
O1 0.107(3) 0.0337(18) 0.086(3) -0.0008(19) -0.010(2) -0.006(2)
O2 0.074(3) 0.0314(16) 0.077(3) 0.0144(17) -0.002(2) -0.0006(17)
O3 0.079(2) 0.0265(15) 0.092(3) 0.0081(17) -0.016(3) -0.010(2)
O4 0.074(2) 0.0275(16) 0.0420(18) -0.0006(14) -0.0092(17) -0.0050(16)
O5 0.0446(16) 0.0346(15) 0.0459(18) -0.0074(15) -0.0071(15) -0.0022(14)
O6 0.0433(19) 0.0389(16) 0.0432(18) -0.0034(13) -0.0095(18) -0.0019(17)

loop_
_atom_type_symbol
_atom_type_description
_atom_type_scat_dispersion_real
_atom_type_scat_dispersion_imag
_atom_type_scat_source
C C 0.0033 0.0016 'International Tables Vol C Tables 4.2.6.8 and 6.1.1.4'
H H 0.0000 0.0000 'International Tables Vol C Tables 4.2.6.8 and 6.1.1.4'
N N 0.0061 0.0033 'International Tables Vol C Tables 4.2.6.8 and 6.1.1.4'
O O 0.0106 0.0060 'International Tables Vol C Tables 4.2.6.8 and 6.1.1.4'
Cd Cd -0.8075 1.2024 'International Tables Vol C Tables 4.2.6.8 and 6.1.1.4'

loop_
_geom_angle_atom_site_label_1
_geom_angle_atom_site_label_2
_geom_angle_atom_site_label_3
_geom_angle
_geom_angle_site_symmetry_1
_geom_angle_site_symmetry_3
O2 Cd1 O5 94.66(12) . 3_556
O2 Cd1 O6 130.13(12) . 1_565
O5 Cd1 O6 95.82(11) 3_556 1_565
O2 Cd1 N1 81.95(13) . .
O5 Cd1 N1 111.11(11) 3_556 .
O6 Cd1 N1 136.88(11) 1_565 .
O2 Cd1 O5 100.70(12) . 1_565
O5 Cd1 O5 149.87(6) 3_556 1_565
O6 Cd1 O5 54.63(10) 1_565 1_565
N1 Cd1 O5 96.70(11) . 1_565
O2 Cd1 N2 149.11(14) . .
O5 Cd1 N2 86.34(13) 3_556 .
O6 Cd1 N2 80.24(11) 1_565 .
N1 Cd1 N2 69.06(13) . .
O5 Cd1 N2 93.27(12) 1_565 .
O2 Cd1 C17 118.09(13) . 1_565
O5 Cd1 C17 122.48(12) 3_556 1_565
O6 Cd1 C17 26.85(12) 1_565 1_565
N1 Cd1 C17 118.82(14) . 1_565
O5 Cd1 C17 27.77(11) 1_565 1_565
N2 Cd1 C17 86.28(12) . 1_565
O1 C1 O2 123.6(4) . .
O1 C1 C2 120.3(5) . .
O2 C1 C2 116.1(4) . .
C3 C2 C7 118.7(4) . .
C3 C2 C1 120.9(4) . .
C7 C2 C1 120.4(4) . .
C2 C3 C4 120.8(5) . .
C2 C3 H3 119.6 . .
C4 C3 H3 119.6 . .
C5 C4 C3 120.9(5) . .
C5 C4 H4 119.6 . .
C3 C4 H4 119.6 . .
C4 C5 C6 118.3(4) . .
C4 C5 C8 123.0(5) . .
C6 C5 C8 118.7(5) . .
C7 C6 C5 120.8(5) . .
C7 C6 H6 119.6 . .
C5 C6 H6 119.6 . .
C6 C7 C2 120.6(5) . .
C6 C7 H7 119.7 . .
C2 C7 H7 119.7 . .
O3 C8 C5 110.0(4) . .
O3 C8 H8A 109.7 . .
C5 C8 H8A 109.7 . .
O3 C8 H8B 109.7 . .
C5 C8 H8B 109.7 . .
H8A C8 H8B 108.2 . .
C10 C9 C14 119.6(4) . .
C10 C9 O3 116.0(4) . .
C14 C9 O3 124.4(5) . .
C9 C10 C11 121.0(5) . .
C9 C10 H10 119.5 . .
C11 C10 H10 119.5 . .
C10 C11 C12 119.5(5) . .
C10 C11 H11 120.2 . .
C12 C11 H11 120.2 . .
C13 C12 O4 125.6(4) . .
C13 C12 C11 119.7(4) . .
O4 C12 C11 114.7(4) . .
C12 C13 C14 120.3(4) . .
C12 C13 H13 119.9 . .
C14 C13 H13 119.9 . .
C9 C14 C13 119.8(5) . .
C9 C14 H14 120.1 . .
C13 C14 H14 120.1 . .
O4 C15 C17 113.0(4) . .
O4 C15 C16 106.1(4) . .
C17 C15 C16 109.0(4) . .
O4 C15 H15 109.5 . .
C17 C15 H15 109.5 . .
C16 C15 H15 109.5 . .
C15 C16 H16A 109.5 . .
C15 C16 H16B 109.5 . .
H16A C16 H16B 109.5 . .
C15 C16 H16C 109.5 . .
H16A C16 H16C 109.5 . .
H16B C16 H16C 109.5 . .
O6 C17 O5 122.1(4) . .
O6 C17 C15 120.8(4) . .
O5 C17 C15 117.1(4) . .
O6 C17 Cd1 60.2(2) . 1_545
O5 C17 Cd1 61.9(2) . 1_545
C15 C17 Cd1 178.1(3) . 1_545
N1 C18 C19 122.9(5) . .
N1 C18 H18 118.5 . .
C19 C18 H18 118.5 . .
C20 C19 C18 119.4(6) . .
C20 C19 H19 120.3 . .
C18 C19 H19 120.3 . .
C19 C20 C21 120.2(5) . .
C19 C20 H20 119.9 . .
C21 C20 H20 119.9 . .
C29 C21 C20 117.4(5) . .
C29 C21 C22 119.2(6) . .
C20 C21 C22 123.5(6) . .
C23 C22 C21 121.2(6) . .
C23 C22 H22 119.4 . .
C21 C22 H22 119.4 . .
C22 C23 C24 121.6(5) . .
C22 C23 H23 119.2 . .
C24 C23 H23 119.2 . .
C25 C24 C23 124.5(5) . .
C25 C24 C28 116.5(5) . .
C23 C24 C28 119.0(6) . .
C26 C25 C24 121.3(5) . .
C26 C25 H25 119.3 . .
C24 C25 H25 119.3 . .
C25 C26 C27 118.5(5) . .
C25 C26 H26 120.7 . .
C27 C26 H26 120.7 . .
N2 C27 C26 122.6(5) . .
N2 C27 H27 118.7 . .
C26 C27 H27 118.7 . .
N2 C28 C24 122.0(5) . .
N2 C28 C29 118.7(4) . .
C24 C28 C29 119.2(5) . .
N1 C29 C21 122.3(5) . .
N1 C29 C28 117.9(4) . .
C21 C29 C28 119.8(5) . .
C18 N1 C29 117.8(4) . .
C18 N1 Cd1 124.6(3) . .
C29 N1 Cd1 117.5(3) . .
C27 N2 C28 119.0(4) . .
C27 N2 Cd1 124.4(3) . .
C28 N2 Cd1 116.5(3) . .
C1 O2 Cd1 100.9(3) . .
C9 O3 C8 117.6(4) . .
C12 O4 C15 116.8(3) . .
C17 O5 Cd1 133.6(3) . 3_456
C17 O5 Cd1 90.3(3) . 1_545
Cd1 O5 Cd1 134.23(13) 3_456 1_545
C17 O6 Cd1 93.0(3) . 1_545

loop_
_geom_bond_atom_site_label_1
_geom_bond_atom_site_label_2
_geom_bond_distance
_geom_bond_site_symmetry_2
Cd1 O2 2.254(3) .
Cd1 O5 2.269(3) 3_556
Cd1 O6 2.370(3) 1_565
Cd1 N1 2.385(4) .
Cd1 O5 2.406(3) 1_565
Cd1 N2 2.414(4) .
Cd1 C17 2.728(5) 1_565
C1 O1 1.219(6) .
C1 O2 1.267(6) .
C1 C2 1.515(6) .
C2 C3 1.368(7) .
C2 C7 1.378(7) .
C3 C4 1.381(6) .
C3 H3 0.9300 .
C4 C5 1.373(7) .
C4 H4 0.9300 .
C5 C6 1.379(8) .
C5 C8 1.506(6) .
C6 C7 1.378(6) .
C6 H6 0.9300 .
C7 H7 0.9300 .
C8 O3 1.406(6) .
C8 H8A 0.9700 .
C8 H8B 0.9700 .
C9 C10 1.367(7) .
C9 C14 1.368(7) .
C9 O3 1.387(5) .
C10 C11 1.375(7) .
C10 H10 0.9300 .
C11 C12 1.389(7) .
C11 H11 0.9300 .
C12 C13 1.357(6) .
C12 O4 1.378(5) .
C13 C14 1.398(6) .
C13 H13 0.9300 .
C14 H14 0.9300 .
C15 O4 1.435(5) .
C15 C17 1.505(7) .
C15 C16 1.516(6) .
C15 H15 0.9800 .
C16 H16A 0.9600 .
C16 H16B 0.9600 .
C16 H16C 0.9600 .
C17 O6 1.234(6) .
C17 O5 1.271(5) .
C17 Cd1 2.728(5) 1_545
C18 N1 1.336(6) .
C18 C19 1.387(7) .
C18 H18 0.9300 .
C19 C20 1.345(8) .
C19 H19 0.9300 .
C20 C21 1.407(8) .
C20 H20 0.9300 .
C21 C29 1.394(7) .
C21 C22 1.428(8) .
C22 C23 1.339(9) .
C22 H22 0.9300 .
C23 C24 1.410(8) .
C23 H23 0.9300 .
C24 C25 1.386(8) .
C24 C28 1.419(7) .
C25 C26 1.344(8) .
C25 H25 0.9300 .
C26 C27 1.408(7) .
C26 H26 0.9300 .
C27 N2 1.306(6) .
C27 H27 0.9300 .
C28 N2 1.351(6) .
C28 C29 1.433(7) .
C29 N1 1.364(6) .
O5 Cd1 2.269(3) 3_456
O5 Cd1 2.406(3) 1_545
O6 Cd1 2.370(3) 1_545

loop_
_geom_torsion_atom_site_label_1
_geom_torsion_atom_site_label_2
_geom_torsion_atom_site_label_3
_geom_torsion_atom_site_label_4
_geom_torsion
_geom_torsion_site_symmetry_1
_geom_torsion_site_symmetry_4
O1 C1 C2 C3 3.5(9) . .
O2 C1 C2 C3 -177.5(6) . .
O1 C1 C2 C7 -179.0(5) . .
O2 C1 C2 C7 0.0(8) . .
C7 C2 C3 C4 0.7(9) . .
C1 C2 C3 C4 178.2(6) . .
C2 C3 C4 C5 -0.1(11) . .
C3 C4 C5 C6 0.0(10) . .
C3 C4 C5 C8 -176.5(6) . .
C4 C5 C6 C7 -0.4(8) . .
C8 C5 C6 C7 176.2(5) . .
C5 C6 C7 C2 1.0(8) . .
C3 C2 C7 C6 -1.1(8) . .
C1 C2 C7 C6 -178.6(5) . .
C4 C5 C8 O3 -20.6(8) . .
C6 C5 C8 O3 162.9(5) . .
C14 C9 C10 C11 -2.9(8) . .
O3 C9 C10 C11 176.8(5) . .
C9 C10 C11 C12 1.6(9) . .
C10 C11 C12 C13 1.2(8) . .
C10 C11 C12 O4 -177.6(5) . .
O4 C12 C13 C14 176.0(4) . .
C11 C12 C13 C14 -2.6(8) . .
C10 C9 C14 C13 1.5(8) . .
O3 C9 C14 C13 -178.2(5) . .
C12 C13 C14 C9 1.2(8) . .
O4 C15 C17 O6 16.5(6) . .
C16 C15 C17 O6 -101.3(5) . .
O4 C15 C17 O5 -165.2(3) . .
C16 C15 C17 O5 77.1(5) . .
O4 C15 C17 Cd1 137(10) . 1_545
C16 C15 C17 Cd1 19(10) . 1_545
N1 C18 C19 C20 -0.3(9) . .
C18 C19 C20 C21 -0.8(9) . .
C19 C20 C21 C29 1.7(8) . .
C19 C20 C21 C22 -179.3(6) . .
C29 C21 C22 C23 -0.2(9) . .
C20 C21 C22 C23 -179.1(6) . .
C21 C22 C23 C24 1.8(11) . .
C22 C23 C24 C25 178.4(6) . .
C22 C23 C24 C28 -2.2(9) . .
C23 C24 C25 C26 -179.0(6) . .
C28 C24 C25 C26 1.6(9) . .
C24 C25 C26 C27 -1.9(9) . .
C25 C26 C27 N2 0.7(8) . .
C25 C24 C28 N2 -0.2(8) . .
C23 C24 C28 N2 -179.6(5) . .
C25 C24 C28 C29 -179.6(5) . .
C23 C24 C28 C29 1.0(8) . .
C20 C21 C29 N1 -1.5(8) . .
C22 C21 C29 N1 179.5(5) . .
C20 C21 C29 C28 178.0(5) . .
C22 C21 C29 C28 -1.0(8) . .
N2 C28 C29 N1 0.7(7) . .
C24 C28 C29 N1 -179.9(4) . .
N2 C28 C29 C21 -178.9(5) . .
C24 C28 C29 C21 0.6(7) . .
C19 C18 N1 C29 0.5(7) . .
C19 C18 N1 Cd1 177.5(4) . .
C21 C29 N1 C18 0.4(7) . .
C28 C29 N1 C18 -179.1(4) . .
C21 C29 N1 Cd1 -176.8(4) . .
C28 C29 N1 Cd1 3.7(6) . .
O2 Cd1 N1 C18 9.6(4) . .
O5 Cd1 N1 C18 101.5(4) 3_556 .
O6 Cd1 N1 C18 -133.7(3) 1_565 .
O5 Cd1 N1 C18 -90.3(4) 1_565 .
N2 Cd1 N1 C18 178.7(4) . .
C17 Cd1 N1 C18 -108.1(4) 1_565 .
O2 Cd1 N1 C29 -173.4(3) . .
O5 Cd1 N1 C29 -81.5(3) 3_556 .
O6 Cd1 N1 C29 43.3(4) 1_565 .
O5 Cd1 N1 C29 86.7(3) 1_565 .
N2 Cd1 N1 C29 -4.3(3) . .
C17 Cd1 N1 C29 68.9(4) 1_565 .
C26 C27 N2 C28 0.7(8) . .
C26 C27 N2 Cd1 -176.0(4) . .
C24 C28 N2 C27 -0.9(7) . .
C29 C28 N2 C27 178.5(5) . .
C24 C28 N2 Cd1 176.0(4) . .
C29 C28 N2 Cd1 -4.6(6) . .
O2 Cd1 N2 C27 -157.4(4) . .
O5 Cd1 N2 C27 -64.4(4) 3_556 .
O6 Cd1 N2 C27 32.1(4) 1_565 .
N1 Cd1 N2 C27 -178.7(4) . .
O5 Cd1 N2 C27 85.4(4) 1_565 .
C17 Cd1 N2 C27 58.5(4) 1_565 .
O2 Cd1 N2 C28 25.9(5) . .
O5 Cd1 N2 C28 118.8(3) 3_556 .
O6 Cd1 N2 C28 -144.6(3) 1_565 .
N1 Cd1 N2 C28 4.6(3) . .
O5 Cd1 N2 C28 -91.4(3) 1_565 .
C17 Cd1 N2 C28 -118.2(3) 1_565 .
O1 C1 O2 Cd1 -2.6(7) . .
C2 C1 O2 Cd1 178.4(4) . .
O5 Cd1 O2 C1 79.5(4) 3_556 .
O6 Cd1 O2 C1 -22.1(4) 1_565 .
N1 Cd1 O2 C1 -169.8(4) . .
O5 Cd1 O2 C1 -74.4(4) 1_565 .
N2 Cd1 O2 C1 170.2(4) . .
C17 Cd1 O2 C1 -51.3(4) 1_565 .
C10 C9 O3 C8 -175.1(5) . .
C14 C9 O3 C8 4.7(7) . .
C5 C8 O3 C9 169.6(4) . .
C13 C12 O4 C15 5.7(7) . .
C11 C12 O4 C15 -175.7(4) . .
C17 C15 O4 C12 68.9(5) . .
C16 C15 O4 C12 -171.7(4) . .
O6 C17 O5 Cd1 -165.4(3) . 3_456
C15 C17 O5 Cd1 16.3(5) . 3_456
Cd1 C17 O5 Cd1 -165.5(3) 1_545 3_456
O6 C17 O5 Cd1 0.1(4) . 1_545
C15 C17 O5 Cd1 -178.2(3) . 1_545
O5 C17 O6 Cd1 -0.1(4) . 1_545
C15 C17 O6 Cd1 178.1(3) . 1_545
